data_4080644
loop_
_publ_author_name
'Kriechbaum, Margit'
'H\"olbling, Johanna'
'Stammler, Hans-Georg'
'List, Manuela'
'Berger, Raphael J. F.'
'Monkowius, Uwe'

_publ_section_title
;
 Unprecedented Large Temperature Dependence of Silver(I)--Silver(I)
 Distances in Some N-Heterocyclic Carbene Silver(I) Complex Salts
;
_journal_issue 10
_journal_name_full Organometallics
_journal_page_first 2876
_journal_paper_doi 10.1021/om300932r
_journal_volume 32
_journal_year 2013
_chemical_formula_sum 'C58 H106 Ag3 F18 N12 O Sb3'
_chemical_formula_weight 2018.41
_space_group_crystal_system monoclinic
_space_group_IT_number 13
_space_group_name_Hall '-P 2yc'
_space_group_name_H-M_alt 'P 1 2/c 1'
_symmetry_space_group_name_Hall '-P 2yc'
_symmetry_space_group_name_H-M 'P 1 2/c 1'
_atom_sites_solution_hydrogens geom
_atom_sites_solution_primary direct
_atom_sites_solution_secondary difmap
_audit_creation_method 'APEX2 v2010.1-2'
_cell_angle_alpha 90
_cell_angle_beta 105.631(3)
_cell_angle_gamma 90
_cell_formula_units_Z 4
_cell_length_a 24.970(2)
_cell_length_b 15.7974(12)
_cell_length_c 21.8435(17)
_cell_measurement_temperature 200.(2)
_cell_volume 8297.7(11)
_computing_structure_refinement 'SHELXL-97 (Sheldrick, 2008)'
_computing_structure_solution 'SHELXS-97 (Sheldrick, 2008)'
_diffrn_ambient_temperature 200.(2)
_diffrn_measured_fraction_theta_full 0.993
_diffrn_measured_fraction_theta_max 0.993
_diffrn_measurement_device_type 'SMART X2S'
_diffrn_measurement_method omega-scan
_diffrn_radiation_monochromator 'doubly curved silicon crystal'
_diffrn_radiation_source 'sealed MicroFocus tube'
_diffrn_radiation_type 'Mo K\a'
_diffrn_radiation_wavelength 0.71073
_diffrn_reflns_av_R_equivalents 0.0416
_diffrn_reflns_av_sigmaI/netI 0.0428
_diffrn_reflns_limit_h_max 29
_diffrn_reflns_limit_h_min -29
_diffrn_reflns_limit_k_max 18
_diffrn_reflns_limit_k_min -17
_diffrn_reflns_limit_l_max 25
_diffrn_reflns_limit_l_min -17
_diffrn_reflns_number 52791
_diffrn_reflns_theta_full 25.04
_diffrn_reflns_theta_max 25.04
_diffrn_reflns_theta_min 2.33
_exptl_absorpt_coefficient_mu 1.739
_exptl_absorpt_correction_T_max 0.61
_exptl_absorpt_correction_T_min 0.35
_exptl_absorpt_correction_type multi-scan
_exptl_absorpt_process_details
;
;
_exptl_crystal_colour colourless
_exptl_crystal_density_diffrn 1.616
_exptl_crystal_density_method 'not measured'
_exptl_crystal_description prism
_exptl_crystal_F_000 4008
_exptl_crystal_size_max 0.77
_exptl_crystal_size_mid 0.42
_exptl_crystal_size_min 0.31
_refine_diff_density_max 1.269
_refine_diff_density_min -0.845
_refine_ls_extinction_method none
_refine_ls_goodness_of_fit_ref 1.061
_refine_ls_hydrogen_treatment constr
_refine_ls_matrix_type full
_refine_ls_number_parameters 924
_refine_ls_number_reflns 14594
_refine_ls_number_restraints 1
_refine_ls_restrained_S_all 1.062
_refine_ls_R_factor_all 0.0697
_refine_ls_R_factor_gt 0.0428
_refine_ls_shift/su_max 0.022
_refine_ls_shift/su_mean 0.001
_refine_ls_structure_factor_coef Fsqd
_refine_ls_weighting_details 'calc w=1/[\s^2^(Fo^2^)+(0.0590P)^2^+4.8593P] where P=(Fo^2^+2Fc^2^)/3'
_refine_ls_weighting_scheme calc
_refine_ls_wR_factor_gt 0.1094
_refine_ls_wR_factor_ref 0.1195
_reflns_number_gt 10100
_reflns_number_total 14594
_reflns_threshold_expression >2sigma(I)
_cod_data_source_file om300932r_si_002.cif
_cod_data_source_block iPr2Im2AgSbF6_200K
_cod_database_code 4080644

loop_
_space_group_symop_operation_xyz
'x, y, z'
'-x, y, -z+1/2'
'-x, -y, -z'
'x, -y, z-1/2'

loop_
_atom_site_type_symbol
_atom_site_label
_atom_site_fract_x
_atom_site_fract_y
_atom_site_fract_z
_atom_site_U_iso_or_equiv
_atom_site_adp_type
_atom_site_calc_flag
_atom_site_refinement_flags
_atom_site_occupancy
_atom_site_disorder_assembly
_atom_site_disorder_group
Ag Ag2 0.218351(16) 0.44255(2) 0.03318(2) 0.04895(13) Uani d . 1.0 . .
Sb Sb3 0.071048(16) 0.20097(2) 0.13769(2) 0.05416(12) Uani d . 1.0 . .
Sb Sb1 0.251586(16) 0.69163(3) 0.24868(2) 0.07084(15) Uani d . 1.0 . .
Ag Ag4 1.0 0.68735(3) 0.25 0.03785(14) Uani d S 1.0 . .
Ag Ag3 0.5 0.69550(3) 0.25 0.05022(16) Uani d S 1.0 . .
Ag Ag1 0.250502(16) 0.02099(3) 0.500091(19) 0.05018(12) Uani d . 1.0 . .
Sb Sb2 0.439434(16) 0.20736(2) 0.36909(2) 0.05696(12) Uani d . 1.0 . .
F F12A 0.3857(5) 0.2132(18) 0.2953(5) 0.124(7) Uani d P 0.66(5) A 7
F F12B 0.3878(18) 0.151(4) 0.3030(18) 0.175(17) Uani d P 0.34(5) A 8
F F8 0.4936(2) 0.2289(4) 0.3277(4) 0.173(3) Uani d . 1.0 A .
F F11 0.38811(18) 0.1863(3) 0.4144(2) 0.0950(13) Uani d . 1.0 A .
F F4 0.23644(18) 0.7755(2) 0.1870(2) 0.0977(13) Uani d . 1.0 . .
F F5 0.17673(15) 0.6930(2) 0.2490(2) 0.0979(15) Uani d . 1.0 . .
F F2 0.32619(15) 0.6896(2) 0.2480(3) 0.1071(16) Uani d . 1.0 . .
F F6 0.23552(17) 0.6089(3) 0.1856(3) 0.1218(19) Uani d . 1.0 . .
F F1 0.2662(2) 0.6090(3) 0.3103(3) 0.137(2) Uani d . 1.0 . .
F F3 0.26828(18) 0.7766(3) 0.3097(2) 0.1023(14) Uani d . 1.0 . .
N N12 0.95843(16) 0.8727(2) 0.25589(17) 0.0352(9) Uani d . 1.0 . .
N N11 0.95748(16) 0.5019(2) 0.2516(2) 0.0452(11) Uani d . 1.0 . .
N N9 0.49573(18) 0.5123(2) 0.1998(2) 0.0470(11) Uani d . 1.0 . .
N N10 0.53954(17) 0.8787(2) 0.23961(19) 0.0424(10) Uani d . 1.0 . .
N N8 0.32026(17) 0.3845(3) 0.1401(2) 0.0497(11) Uani d . 1.0 . .
N N5 0.0950(2) 0.4391(3) -0.0437(2) 0.0603(13) Uani d . 1.0 . .
N N3 0.18987(17) 0.1108(3) 0.3763(2) 0.0480(11) Uani d . 1.0 . .
N N4 0.13004(17) 0.0546(3) 0.4190(2) 0.0455(10) Uani d . 1.0 . .
N N1 0.37122(16) -0.0200(2) 0.57561(19) 0.0426(10) Uani d . 1.0 . .
N N2 0.31393(18) -0.0735(3) 0.6215(2) 0.0509(11) Uani d . 1.0 . .
C C52 1.0 0.8207(4) 0.25 0.0369(16) Uani d S 1.0 . .
C C56 0.9743(2) 0.9561(3) 0.2539(2) 0.0426(12) Uani d . 1.0 . .
H H56 0.9528 1.0045 0.2575 0.051 Uiso calc R 1.0 . .
C C53 0.9049(2) 0.8446(3) 0.2643(2) 0.0445(12) Uani d . 1.0 . .
H H53 0.9011 0.7824 0.256 0.053 Uiso calc R 1.0 . .
C C54 0.9039(3) 0.8610(5) 0.3326(3) 0.083(2) Uani d . 1.0 . .
H H54A 0.9342 0.8297 0.3616 0.124 Uiso calc R 1.0 . .
H H54B 0.8682 0.8422 0.3385 0.124 Uiso calc R 1.0 . .
H H54C 0.9085 0.9217 0.3417 0.124 Uiso calc R 1.0 . .
C C55 0.8576(2) 0.8895(4) 0.2178(4) 0.083(2) Uani d . 1.0 . .
H H55A 0.8598 0.9504 0.2269 0.124 Uiso calc R 1.0 . .
H H55B 0.8221 0.8675 0.222 0.124 Uiso calc R 1.0 . .
H H55C 0.8603 0.8798 0.1744 0.124 Uiso calc R 1.0 . .
C C47 1.0 0.5540(4) 0.25 0.0395(17) Uani d S 1.0 . .
C C50 0.9014(2) 0.5286(3) 0.2539(3) 0.0503(14) Uani d . 1.0 . .
H H50 0.8989 0.5913 0.2478 0.06 Uiso calc R 1.0 . .
C C51 0.8921(3) 0.5094(4) 0.3174(3) 0.081(2) Uani d . 1.0 . .
H H51A 0.892 0.4479 0.3235 0.122 Uiso calc R 1.0 . .
H H51B 0.8563 0.5329 0.3193 0.122 Uiso calc R 1.0 . .
H H51C 0.922 0.5348 0.351 0.122 Uiso calc R 1.0 . .
C C49 0.8578(2) 0.4887(4) 0.1999(3) 0.0726(19) Uani d . 1.0 . .
H H49A 0.8675 0.4984 0.1599 0.109 Uiso calc R 1.0 . .
H H49B 0.8215 0.5142 0.1975 0.109 Uiso calc R 1.0 . .
H H49C 0.8562 0.4277 0.2074 0.109 Uiso calc R 1.0 . .
C C48 0.9734(2) 0.4181(3) 0.2510(3) 0.0583(16) Uani d . 1.0 . .
H H48 0.9509 0.3698 0.2519 0.07 Uiso calc R 1.0 . .
C C37 0.5 0.5634(4) 0.25 0.0516(19) Uani d S 1.0 . .
C C38 0.4973(2) 0.4288(3) 0.2184(3) 0.0518(14) Uani d . 1.0 . .
H H38 0.4951 0.3805 0.1919 0.062 Uiso calc R 1.0 . .
C C39 0.4918(3) 0.5437(4) 0.1342(3) 0.0653(17) Uani d . 1.0 . .
H H39 0.4765 0.6024 0.1318 0.078 Uiso calc R 1.0 . .
C C40 0.4510(4) 0.4928(6) 0.0859(4) 0.111(3) Uani d . 1.0 . .
H H40A 0.4637 0.4339 0.0875 0.167 Uiso calc R 1.0 . .
H H40B 0.4479 0.516 0.0434 0.167 Uiso calc R 1.0 . .
H H40C 0.4146 0.4949 0.0948 0.167 Uiso calc R 1.0 . .
C C41 0.5473(3) 0.5505(6) 0.1229(4) 0.111(3) Uani d . 1.0 . .
H H41A 0.5705 0.5888 0.1544 0.166 Uiso calc R 1.0 . .
H H41B 0.5435 0.5729 0.0801 0.166 Uiso calc R 1.0 . .
H H41C 0.5647 0.4944 0.1268 0.166 Uiso calc R 1.0 . .
C C42 0.5 0.8276(4) 0.25 0.0454(18) Uani d S 1.0 . .
C C44 0.5909(2) 0.8485(3) 0.2264(3) 0.0513(14) Uani d . 1.0 . .
H H44 0.5979 0.7895 0.2432 0.062 Uiso calc R 1.0 . .
C C46 0.5832(4) 0.8455(6) 0.1546(4) 0.121(4) Uani d . 1.0 . .
H H46A 0.5527 0.8069 0.1351 0.182 Uiso calc R 1.0 . .
H H46B 0.6176 0.8253 0.146 0.182 Uiso calc R 1.0 . .
H H46C 0.5745 0.9023 0.1367 0.182 Uiso calc R 1.0 . .
C C45 0.6400(3) 0.9026(5) 0.2601(4) 0.097(3) Uani d . 1.0 . .
H H45A 0.6333 0.9614 0.2458 0.145 Uiso calc R 1.0 . .
H H45B 0.6737 0.8816 0.2502 0.145 Uiso calc R 1.0 . .
H H45C 0.6449 0.8999 0.3061 0.145 Uiso calc R 1.0 . .
C C43 0.5248(2) 0.9623(3) 0.2438(2) 0.0434(12) Uani d . 1.0 . .
H H43 0.5459 1.0106 0.2388 0.052 Uiso calc R 1.0 . .
C C28 0.2945(2) 0.3863(3) 0.0770(3) 0.0459(13) Uani d . 1.0 . .
C C34 0.3005(2) 0.4316(4) 0.1874(3) 0.0617(16) Uani d . 1.0 . .
H H34 0.2754 0.4776 0.1647 0.074 Uiso calc R 1.0 . .
C C36 0.2672(4) 0.3762(5) 0.2187(4) 0.107(3) Uani d . 1.0 . .
H H36A 0.2908 0.3303 0.2414 0.161 Uiso calc R 1.0 . .
H H36B 0.2358 0.3522 0.1864 0.161 Uiso calc R 1.0 . .
H H36C 0.2533 0.4098 0.2489 0.161 Uiso calc R 1.0 . .
C C35 0.3495(3) 0.4734(5) 0.2352(4) 0.094(3) Uani d . 1.0 . .
H H35A 0.3742 0.4296 0.2591 0.141 Uiso calc R 1.0 . .
H H35B 0.3356 0.5085 0.2646 0.141 Uiso calc R 1.0 . .
H H35C 0.37 0.5089 0.2125 0.141 Uiso calc R 1.0 . .
C C29 0.3662(2) 0.3322(3) 0.1526(3) 0.0551(15) Uani d . 1.0 . .
H H29 0.3908 0.3206 0.1932 0.066 Uiso calc R 1.0 . .
C C30 0.3696(2) 0.3011(3) 0.0974(3) 0.0556(15) Uani d . 1.0 . .
H H30 0.397 0.263 0.091 0.067 Uiso calc R 1.0 . .
N N7 0.32545(18) 0.3347(3) 0.0509(2) 0.0522(12) Uani d . 1.0 . .
C C31 0.3129(3) 0.3144(4) -0.0177(3) 0.0645(16) Uani d . 1.0 . .
H H31 0.2839 0.3553 -0.0408 0.077 Uiso calc R 1.0 . .
C C33 0.3641(4) 0.3283(6) -0.0410(4) 0.107(3) Uani d . 1.0 . .
H H33A 0.3804 0.3835 -0.0263 0.161 Uiso calc R 1.0 . .
H H33B 0.3536 0.3268 -0.0876 0.161 Uiso calc R 1.0 . .
H H33C 0.3913 0.2836 -0.0243 0.161 Uiso calc R 1.0 . .
C C32 0.2878(4) 0.2250(5) -0.0299(4) 0.113(3) Uani d . 1.0 . .
H H32A 0.3165 0.1828 -0.0119 0.17 Uiso calc R 1.0 . .
H H32B 0.2735 0.2157 -0.0758 0.17 Uiso calc R 1.0 . .
H H32C 0.2573 0.2194 -0.0098 0.17 Uiso calc R 1.0 . .
C C19 0.1395(2) 0.4875(3) -0.0129(3) 0.0502(14) Uani d . 1.0 . .
C C20 0.0513(3) 0.4899(5) -0.0739(3) 0.077(2) Uani d . 1.0 . .
H H20 0.0161 0.4713 -0.0992 0.093 Uiso calc R 1.0 . .
C C21 0.0673(3) 0.5701(4) -0.0611(3) 0.074(2) Uani d . 1.0 . .
H H21 0.0457 0.6194 -0.0752 0.089 Uiso calc R 1.0 . .
N N6 0.12107(19) 0.5675(3) -0.0237(2) 0.0590(13) Uani d . 1.0 . .
C C22 0.1552(3) 0.6437(4) 0.0021(3) 0.0721(19) Uani d . 1.0 . .
H H22 0.1939 0.6246 0.0234 0.086 Uiso calc R 1.0 . .
C C23 0.1312(4) 0.6856(5) 0.0519(4) 0.103(3) Uani d . 1.0 . .
H H23A 0.0938 0.7071 0.0314 0.154 Uiso calc R 1.0 . .
H H23B 0.1552 0.7327 0.0717 0.154 Uiso calc R 1.0 . .
H H23C 0.1291 0.644 0.0844 0.154 Uiso calc R 1.0 . .
C C24 0.1576(4) 0.7041(5) -0.0508(4) 0.116(3) Uani d . 1.0 . .
H H24A 0.1713 0.6741 -0.0828 0.175 Uiso calc R 1.0 . .
H H24B 0.1829 0.751 -0.0333 0.175 Uiso calc R 1.0 . .
H H24C 0.1204 0.7265 -0.0705 0.175 Uiso calc R 1.0 . .
C C25 0.0956(3) 0.3472(4) -0.0435(3) 0.073(2) Uani d . 1.0 . .
H H25 0.1198 0.3282 -0.0014 0.088 Uiso calc R 1.0 . .
C C27 0.0381(3) 0.3099(5) -0.0513(4) 0.113(3) Uani d . 1.0 . .
H H27A 0.0213 0.3353 -0.0199 0.169 Uiso calc R 1.0 . .
H H27B 0.0411 0.2486 -0.0447 0.169 Uiso calc R 1.0 . .
H H27C 0.0147 0.3219 -0.0942 0.169 Uiso calc R 1.0 . .
C C26 0.1212(4) 0.3155(4) -0.0940(4) 0.101(3) Uani d . 1.0 . .
H H26A 0.1031 0.3429 -0.1346 0.152 Uiso calc R 1.0 . .
H H26B 0.1161 0.2541 -0.0984 0.152 Uiso calc R 1.0 . .
H H26C 0.161 0.3289 -0.082 0.152 Uiso calc R 1.0 . .
C C10 0.1850(2) 0.0643(3) 0.4257(3) 0.0480(13) Uani d . 1.0 . .
C C12 0.1370(2) 0.1312(3) 0.3378(3) 0.0516(14) Uani d . 1.0 . .
H H12 0.1287 0.1636 0.2998 0.062 Uiso calc R 1.0 . .
C C11 0.1002(2) 0.0964(3) 0.3650(3) 0.0513(14) Uani d . 1.0 . .
H H11 0.0608 0.0998 0.3499 0.062 Uiso calc R 1.0 . .
C C16 0.1062(2) 0.0069(4) 0.4640(3) 0.0589(15) Uani d . 1.0 . .
H H16 0.1357 -0.0325 0.4882 0.071 Uiso calc R 1.0 . .
C C17 0.0580(3) -0.0466(4) 0.4294(4) 0.092(2) Uani d . 1.0 . .
H H17A 0.0457 -0.0818 0.46 0.139 Uiso calc R 1.0 . .
H H17B 0.0694 -0.083 0.3989 0.139 Uiso calc R 1.0 . .
H H17C 0.0274 -0.0099 0.4068 0.139 Uiso calc R 1.0 . .
C C18 0.0929(3) 0.0648(4) 0.5103(3) 0.087(2) Uani d . 1.0 . .
H H18A 0.1251 0.1012 0.5284 0.131 Uiso calc R 1.0 . .
H H18B 0.0839 0.0321 0.5443 0.131 Uiso calc R 1.0 . .
H H18C 0.061 0.0999 0.489 0.131 Uiso calc R 1.0 . .
C C13 0.2446(2) 0.1311(4) 0.3648(3) 0.0629(16) Uani d . 1.0 . .
H H13 0.2717 0.1397 0.4073 0.075 Uiso calc R 1.0 . .
C C15 0.2421(3) 0.2109(5) 0.3290(4) 0.101(3) Uani d . 1.0 . .
H H15A 0.2193 0.2027 0.2853 0.151 Uiso calc R 1.0 . .
H H15B 0.2798 0.2276 0.3285 0.151 Uiso calc R 1.0 . .
H H15C 0.2257 0.2553 0.3495 0.151 Uiso calc R 1.0 . .
C C14 0.2643(3) 0.0567(5) 0.3346(4) 0.099(3) Uani d . 1.0 . .
H H14A 0.2669 0.0071 0.3621 0.149 Uiso calc R 1.0 . .
H H14B 0.301 0.0692 0.3285 0.149 Uiso calc R 1.0 . .
H H14C 0.2379 0.0452 0.2933 0.149 Uiso calc R 1.0 . .
C C1 0.3168(2) -0.0247(3) 0.5721(3) 0.0446(12) Uani d . 1.0 . .
C C7 0.3942(2) 0.0285(3) 0.5310(3) 0.0481(13) Uani d . 1.0 . .
H H7 0.3644 0.0677 0.5071 0.058 Uiso calc R 1.0 . .
C C8 0.4092(3) -0.0286(4) 0.4836(3) 0.087(2) Uani d . 1.0 . .
H H8A 0.4367 -0.0702 0.5059 0.131 Uiso calc R 1.0 . .
H H8B 0.425 0.0051 0.455 0.131 Uiso calc R 1.0 . .
H H8C 0.3759 -0.058 0.4588 0.131 Uiso calc R 1.0 . .
C C9 0.4425(3) 0.0820(5) 0.5663(3) 0.083(2) Uani d . 1.0 . .
H H9A 0.4301 0.1218 0.594 0.125 Uiso calc R 1.0 . .
H H9B 0.4572 0.1136 0.5357 0.125 Uiso calc R 1.0 . .
H H9C 0.4717 0.0455 0.592 0.125 Uiso calc R 1.0 . .
C C3 0.4023(2) -0.0666(3) 0.6256(2) 0.0465(13) Uani d . 1.0 . .
H H3 0.4416 -0.0733 0.6373 0.056 Uiso calc R 1.0 . .
C C2 0.3669(2) -0.1008(3) 0.6547(3) 0.0527(14) Uani d . 1.0 . .
H H2 0.376 -0.1367 0.691 0.063 Uiso calc R 1.0 . .
C C4 0.2610(3) -0.0968(4) 0.6366(4) 0.077(2) Uani d . 1.0 . .
H H4 0.2787 -0.1144 0.6815 0.092 Uiso calc R 1.0 . .
C C5A 0.2405(4) -0.1710(6) 0.6172(9) 0.252(10) Uani d . 1.0 . .
H H5A1 0.2058 -0.164 0.5835 0.378 Uiso calc R 1.0 . .
H H5A2 0.233 -0.202 0.6529 0.378 Uiso calc R 1.0 . .
H H5A3 0.2672 -0.2028 0.6006 0.378 Uiso calc R 1.0 . .
C C6 0.2321(3) -0.0218(4) 0.6529(3) 0.0691(17) Uani d . 1.0 . .
H H6A 0.2202 0.015 0.6156 0.104 Uiso calc R 1.0 . .
H H6B 0.2575 0.0094 0.6876 0.104 Uiso calc R 1.0 . .
H H6C 0.1996 -0.0401 0.6664 0.104 Uiso calc R 1.0 . .
F F15A 0.0780(11) 0.1556(13) 0.0697(5) 0.258(17) Uani d P 0.521(14) B 1
F F20A 0.0324(4) 0.1965(13) 0.1950(5) 0.151(7) Uani d P 0.521(14) B 1
F F15B 0.0190(8) 0.1569(19) 0.0737(8) 0.280(15) Uani d P 0.479(14) B 2
F F20B 0.0426(7) 0.1105(13) 0.1617(12) 0.248(15) Uani d P 0.479(14) B 2
F F14 0.1092(4) 0.2600(5) 0.2068(4) 0.285(6) Uani d . 1.0 B .
F F13 0.1294(3) 0.1319(6) 0.1813(3) 0.221(4) Uani d . 1.0 B .
F F7A 0.4369(9) 0.3215(7) 0.3853(10) 0.156(8) Uani d P 0.51(2) A 5
F F10A 0.4540(15) 0.1018(14) 0.378(2) 0.36(3) Uani d P 0.51(2) A 5
F F7B 0.4095(15) 0.309(2) 0.345(2) 0.34(2) Uani d P 0.49(2) A 6
F F10B 0.4576(6) 0.0924(7) 0.3619(8) 0.096(5) Uani d P 0.49(2) A 6
F F9 0.4945(3) 0.2121(6) 0.4447(4) 0.220(4) Uani d . 1.0 A .
F F21 0.0218(5) 0.2762(7) 0.1045(4) 0.357(8) Uani d . 1.0 B .
F F18 0.1140(4) 0.2388(12) 0.0935(6) 0.417(11) Uani d . 1.0 B .
C C102 0.2933(6) 0.5629(6) -0.0845(6) 0.167(5) Uani d . 1.0 . .
H H10C 0.2544 0.5808 -0.0932 0.25 Uiso calc R 1.0 . .
H H10D 0.2962 0.5024 -0.0745 0.25 Uiso calc R 1.0 . .
H H10E 0.3066 0.5735 -0.1221 0.25 Uiso calc R 1.0 . .
C C104 0.3377(9) 0.6833(12) 0.0548(11) 0.296(11) Uiso d D 1.0 . .
H H10F 0.3721 0.6987 0.0433 0.355 Uiso calc R 1.0 . .
H H10G 0.3478 0.6455 0.0923 0.355 Uiso calc R 1.0 . .
C C105 0.3111(7) 0.7595(11) 0.0703(8) 0.270(8) Uiso d D 1.0 . .
H H10H 0.3001 0.796 0.0327 0.405 Uiso calc R 1.0 . .
H H10I 0.3372 0.79 0.1048 0.405 Uiso calc R 1.0 . .
H H10J 0.278 0.7439 0.0838 0.405 Uiso calc R 1.0 . .
C C106 0.3241(6) 0.6067(11) -0.0354(7) 0.195(7) Uani d . 1.0 . .
H H10K 0.3534 0.568 -0.0113 0.234 Uiso calc R 1.0 . .
H H10L 0.3431 0.6517 -0.0531 0.234 Uiso calc R 1.0 . .
O O1 0.3022(4) 0.6420(7) 0.0050(5) 0.200(4) Uani d . 1.0 . .

loop_
_atom_site_aniso_label
_atom_site_aniso_U_11
_atom_site_aniso_U_22
_atom_site_aniso_U_33
_atom_site_aniso_U_12
_atom_site_aniso_U_13
_atom_site_aniso_U_23
Ag2 0.0441(2) 0.0441(2) 0.0540(3) 0.01011(17) 0.00522(19) 0.01010(18)
Sb3 0.0493(2) 0.0492(2) 0.0667(3) 0.00406(16) 0.02046(19) -0.00112(17)
Sb1 0.0426(2) 0.0516(2) 0.1182(4) -0.00340(17) 0.0215(2) 0.0014(2)
Ag4 0.0407(3) 0.0239(2) 0.0473(3) 0 0.0091(2) 0
Ag3 0.0616(4) 0.0335(3) 0.0567(4) 0 0.0179(3) 0
Ag1 0.0378(2) 0.0596(2) 0.0524(3) 0.00084(18) 0.01093(19) 0.00129(19)
Sb2 0.0519(2) 0.0498(2) 0.0719(3) 0.00249(17) 0.0214(2) 0.01218(18)
F12A 0.115(8) 0.169(17) 0.068(5) 0.011(8) -0.010(5) 0.019(7)
F12B 0.25(3) 0.18(4) 0.104(17) -0.09(3) 0.063(16) -0.06(2)
F8 0.151(5) 0.142(4) 0.280(8) 0.026(4) 0.152(6) 0.087(5)
F11 0.096(3) 0.112(3) 0.093(3) 0.017(2) 0.053(3) 0.009(2)
F4 0.090(3) 0.081(3) 0.116(3) -0.002(2) 0.018(3) 0.011(2)
F5 0.054(2) 0.070(2) 0.181(5) 0.0012(18) 0.050(3) -0.002(2)
F2 0.042(2) 0.088(3) 0.194(5) -0.0096(19) 0.037(3) -0.009(3)
F6 0.070(3) 0.085(3) 0.208(5) -0.002(2) 0.033(3) -0.056(3)
F1 0.102(4) 0.107(3) 0.203(6) 0.010(3) 0.042(4) 0.070(4)
F3 0.091(3) 0.106(3) 0.107(3) -0.011(3) 0.020(3) -0.017(3)
N12 0.043(2) 0.0288(19) 0.035(2) 0.0015(16) 0.0113(19) 0.0026(15)
N11 0.041(2) 0.032(2) 0.062(3) 0.0008(17) 0.012(2) 0.0023(18)
N9 0.057(3) 0.037(2) 0.050(3) -0.0042(19) 0.020(2) -0.0027(19)
N10 0.046(2) 0.039(2) 0.044(2) 0.0043(18) 0.015(2) 0.0034(18)
N8 0.040(2) 0.054(3) 0.053(3) 0.015(2) 0.009(2) 0.006(2)
N5 0.055(3) 0.064(3) 0.050(3) 0.000(2) -0.006(2) 0.013(2)
N3 0.040(2) 0.061(3) 0.045(3) -0.006(2) 0.016(2) 0.001(2)
N4 0.040(2) 0.054(2) 0.044(3) -0.003(2) 0.014(2) 0.000(2)
N1 0.037(2) 0.049(2) 0.043(2) -0.0038(19) 0.015(2) 0.0003(19)
N2 0.044(3) 0.047(2) 0.069(3) 0.001(2) 0.027(2) 0.004(2)
C52 0.046(4) 0.032(3) 0.029(4) 0 0.003(3) 0
C56 0.054(3) 0.023(2) 0.048(3) -0.0004(19) 0.009(3) 0.002(2)
C53 0.046(3) 0.036(2) 0.054(3) 0.002(2) 0.017(3) 0.004(2)
C54 0.081(5) 0.106(5) 0.076(5) -0.022(4) 0.046(4) -0.011(4)
C55 0.044(3) 0.084(5) 0.115(6) 0.005(3) 0.014(4) 0.037(4)
C47 0.033(4) 0.026(3) 0.056(4) 0 0.006(3) 0
C50 0.038(3) 0.040(3) 0.072(4) 0.002(2) 0.014(3) 0.009(3)
C51 0.061(4) 0.092(5) 0.089(5) 0.018(4) 0.016(4) -0.002(4)
C49 0.037(3) 0.087(4) 0.089(5) -0.001(3) 0.008(3) -0.013(4)
C48 0.053(3) 0.023(2) 0.096(4) 0.000(2) 0.015(3) 0.004(3)
C37 0.058(5) 0.043(4) 0.057(5) 0 0.021(4) 0
C38 0.047(3) 0.040(3) 0.070(3) -0.001(2) 0.019(3) -0.007(2)
C39 0.085(5) 0.064(4) 0.051(4) -0.007(3) 0.026(3) 0.000(3)
C40 0.120(7) 0.139(7) 0.062(5) -0.034(6) 0.003(5) 0.015(5)
C41 0.097(6) 0.168(9) 0.074(5) -0.013(6) 0.037(5) 0.033(5)
C42 0.058(5) 0.036(4) 0.042(4) 0 0.013(4) 0
C44 0.046(3) 0.049(3) 0.064(4) 0.010(2) 0.021(3) 0.002(3)
C46 0.115(7) 0.186(9) 0.081(6) 0.089(7) 0.059(5) 0.037(6)
C45 0.048(4) 0.083(5) 0.159(8) -0.001(3) 0.027(4) -0.029(5)
C43 0.045(3) 0.035(2) 0.052(3) 0.001(2) 0.017(3) 0.004(2)
C28 0.042(3) 0.042(3) 0.055(3) 0.002(2) 0.016(3) 0.010(2)
C34 0.052(3) 0.069(4) 0.059(4) 0.021(3) 0.006(3) 0.007(3)
C36 0.115(7) 0.125(7) 0.107(6) 0.019(5) 0.072(6) 0.018(5)
C35 0.071(5) 0.112(6) 0.088(5) 0.031(4) 0.003(4) -0.027(4)
C29 0.040(3) 0.056(3) 0.067(4) 0.015(2) 0.010(3) 0.009(3)
C30 0.044(3) 0.050(3) 0.076(4) 0.014(2) 0.021(3) 0.012(3)
N7 0.050(3) 0.050(2) 0.059(3) 0.007(2) 0.017(2) 0.013(2)
C31 0.070(4) 0.064(4) 0.061(4) 0.006(3) 0.020(3) -0.001(3)
C33 0.107(7) 0.152(8) 0.076(5) -0.001(6) 0.047(5) -0.019(5)
C32 0.158(9) 0.078(5) 0.096(6) -0.017(5) 0.020(6) -0.013(4)
C19 0.047(3) 0.048(3) 0.051(3) 0.004(2) 0.005(3) 0.009(2)
C20 0.052(4) 0.098(5) 0.068(4) 0.014(4) -0.008(3) 0.010(4)
C21 0.065(4) 0.072(4) 0.078(5) 0.029(3) 0.004(4) 0.020(3)
N6 0.056(3) 0.050(3) 0.065(3) 0.015(2) 0.006(2) 0.011(2)
C22 0.073(4) 0.049(3) 0.095(5) 0.008(3) 0.024(4) 0.012(3)
C23 0.138(8) 0.089(5) 0.078(5) 0.001(5) 0.021(5) -0.003(4)
C24 0.185(10) 0.077(5) 0.113(7) -0.012(6) 0.086(7) 0.013(5)
C25 0.080(5) 0.064(4) 0.062(4) -0.005(3) -0.004(4) 0.007(3)
C27 0.108(7) 0.119(7) 0.099(6) -0.049(5) 0.007(5) 0.014(5)
C26 0.116(7) 0.064(4) 0.108(6) 0.005(4) 0.005(5) -0.004(4)
C10 0.041(3) 0.054(3) 0.051(3) -0.006(2) 0.015(3) -0.001(3)
C12 0.053(3) 0.053(3) 0.046(3) 0.001(3) 0.010(3) 0.002(2)
C11 0.044(3) 0.057(3) 0.048(3) 0.000(3) 0.003(3) -0.006(3)
C16 0.054(4) 0.078(4) 0.048(3) -0.005(3) 0.021(3) 0.000(3)
C17 0.111(6) 0.092(5) 0.086(5) -0.045(5) 0.048(5) -0.009(4)
C18 0.117(6) 0.095(5) 0.066(4) -0.025(5) 0.053(4) -0.016(4)
C13 0.049(3) 0.080(4) 0.062(4) -0.014(3) 0.018(3) 0.005(3)
C15 0.074(5) 0.110(6) 0.124(7) -0.021(4) 0.037(5) 0.033(5)
C14 0.077(5) 0.125(7) 0.115(7) -0.016(5) 0.060(5) -0.030(5)
C1 0.039(3) 0.045(3) 0.052(3) -0.001(2) 0.018(3) -0.005(2)
C7 0.044(3) 0.052(3) 0.051(3) -0.001(2) 0.018(3) 0.002(2)
C8 0.113(6) 0.085(5) 0.086(5) -0.012(4) 0.066(5) -0.009(4)
C9 0.076(5) 0.098(5) 0.073(5) -0.037(4) 0.016(4) 0.016(4)
C3 0.042(3) 0.051(3) 0.048(3) 0.002(2) 0.014(3) 0.000(2)
C2 0.055(3) 0.052(3) 0.054(3) 0.008(3) 0.021(3) 0.005(3)
C4 0.065(4) 0.065(4) 0.123(6) 0.002(3) 0.063(4) 0.000(4)
C5A 0.143(9) 0.088(6) 0.62(3) -0.058(6) 0.264(15) -0.116(11)
C6 0.061(4) 0.077(4) 0.082(5) 0.006(3) 0.042(4) 0.001(3)
F15A 0.41(3) 0.28(2) 0.047(6) 0.26(2) 0.004(11) -0.045(9)
F20A 0.069(6) 0.32(2) 0.085(7) 0.033(9) 0.056(5) 0.018(9)
F15B 0.186(17) 0.50(4) 0.183(16) -0.23(2) 0.092(13) -0.22(2)
F20B 0.143(12) 0.207(16) 0.31(2) -0.108(12) -0.080(14) 0.223(18)
F14 0.373(13) 0.180(7) 0.187(7) -0.082(8) -0.125(8) 0.041(6)
F13 0.213(7) 0.342(10) 0.130(5) 0.193(7) 0.084(5) 0.094(6)
F7A 0.230(19) 0.044(6) 0.237(17) -0.047(9) 0.137(14) -0.048(9)
F10A 0.52(4) 0.155(16) 0.62(5) 0.19(2) 0.54(5) 0.20(2)
F7B 0.30(3) 0.24(2) 0.59(6) 0.22(2) 0.30(3) 0.32(3)
F10B 0.115(9) 0.037(5) 0.175(12) -0.011(5) 0.106(9) -0.024(6)
F9 0.153(6) 0.301(10) 0.161(6) -0.033(6) -0.034(5) -0.016(6)
F21 0.458(15) 0.436(14) 0.184(7) 0.399(13) 0.100(9) 0.134(9)
F18 0.143(7) 0.80(3) 0.312(14) 0.001(13) 0.064(8) 0.392(17)
C102 0.276(17) 0.106(8) 0.126(9) 0.023(9) 0.065(11) -0.003(7)
C106 0.172(14) 0.265(18) 0.126(11) 0.080(13) 0.003(10) -0.031(11)
O1 0.170(8) 0.225(10) 0.204(10) -0.015(7) 0.050(7) -0.093(8)

loop_
_atom_type_symbol
_atom_type_description
_atom_type_scat_dispersion_real
_atom_type_scat_dispersion_imag
_atom_type_scat_source
C C 0.0033 0.0016 'International Tables Vol C Tables 4.2.6.8 and 6.1.1.4'
H H 0.0000 0.0000 'International Tables Vol C Tables 4.2.6.8 and 6.1.1.4'
N N 0.0061 0.0033 'International Tables Vol C Tables 4.2.6.8 and 6.1.1.4'
F F 0.0171 0.0103 'International Tables Vol C Tables 4.2.6.8 and 6.1.1.4'
Ag Ag -0.8971 1.1015 'International Tables Vol C Tables 4.2.6.8 and 6.1.1.4'
Sb Sb -0.5866 1.5461 'International Tables Vol C Tables 4.2.6.8 and 6.1.1.4'
O O 0.0106 0.0060 'International Tables Vol C Tables 4.2.6.8 and 6.1.1.4'

loop_
_geom_angle_atom_site_label_1
_geom_angle_atom_site_label_2
_geom_angle_atom_site_label_3
_geom_angle_site_symmetry_1
_geom_angle_site_symmetry_3
_geom_angle
C19 Ag2 C28 . . 174.73(19)
F15A Sb3 F21 . . 98.7(5)
F15A Sb3 F18 . . 55.6(10)
F21 Sb3 F18 . . 90.3(6)
F15A Sb3 F20B . . 93.6(16)
F21 Sb3 F20B . . 113.0(8)
F18 Sb3 F20B . . 144.8(13)
F15A Sb3 F15B . . 51.1(8)
F21 Sb3 F15B . . 69.6(11)
F18 Sb3 F15B . . 97.4(8)
F20B Sb3 F15B . . 69.1(9)
F15A Sb3 F20A . . 143.3(13)
F21 Sb3 F20A . . 82.1(6)
F18 Sb3 F20A . . 160.5(9)
F20B Sb3 F20A . . 53.9(9)
F15B Sb3 F20A . . 96.8(7)
F15A Sb3 F14 . . 142.3(11)
F21 Sb3 F14 . . 98.7(5)
F18 Sb3 F14 . . 91.2(7)
F20B Sb3 F14 . . 109.8(9)
F15B Sb3 F14 . . 165.4(9)
F20A Sb3 F14 . . 72.4(6)
F15A Sb3 F13 . . 87.1(5)
F21 Sb3 F13 . . 171.8(6)
F18 Sb3 F13 . . 88.3(5)
F20B Sb3 F13 . . 72.1(6)
F15B Sb3 F13 . . 118.6(11)
F20A Sb3 F13 . . 96.6(5)
F14 Sb3 F13 . . 73.3(4)
F1 Sb1 F4 . . 179.4(2)
F1 Sb1 F3 . . 91.5(3)
F4 Sb1 F3 . . 88.1(2)
F1 Sb1 F6 . . 90.2(3)
F4 Sb1 F6 . . 90.2(2)
F3 Sb1 F6 . . 178.1(2)
F1 Sb1 F2 . . 89.6(2)
F4 Sb1 F2 . . 90.9(2)
F3 Sb1 F2 . . 89.2(2)
F6 Sb1 F2 . . 89.9(2)
F1 Sb1 F5 . . 90.4(2)
F4 Sb1 F5 . . 89.2(2)
F3 Sb1 F5 . . 91.2(2)
F6 Sb1 F5 . . 89.68(19)
F2 Sb1 F5 . . 179.6(2)
C52 Ag4 C47 . . 180.0000(10)
C42 Ag3 C37 . . 180.0000(10)
C1 Ag1 C10 . . 178.1(2)
F10A Sb2 F7B . . 166.(3)
F10A Sb2 F12A . . 103.9(19)
F7B Sb2 F12A . . 63.(2)
F10A Sb2 F7A . . 161.9(18)
F7B Sb2 F7A . . 31.1(17)
F12A Sb2 F7A . . 93.8(11)
F10A Sb2 F9 . . 81.3(15)
F7B Sb2 F9 . . 112.(2)
F12A Sb2 F9 . . 174.7(10)
F7A Sb2 F9 . . 81.0(8)
F10A Sb2 F11 . . 85.3(7)
F7B Sb2 F11 . . 91.1(8)
F12A Sb2 F11 . . 91.8(5)
F7A Sb2 F11 . . 90.5(6)
F9 Sb2 F11 . . 89.1(3)
F10A Sb2 F8 . . 94.4(7)
F7B Sb2 F8 . . 89.9(8)
F12A Sb2 F8 . . 91.1(5)
F7A Sb2 F8 . . 88.9(6)
F9 Sb2 F8 . . 87.9(4)
F11 Sb2 F8 . . 177.0(3)
F10A Sb2 F12B . . 73.(3)
F7B Sb2 F12B . . 93.(3)
F12A Sb2 F12B . . 31.3(15)
F7A Sb2 F12B . . 124.(2)
F9 Sb2 F12B . . 154.(2)
F11 Sb2 F12B . . 84.0(9)
F8 Sb2 F12B . . 98.8(9)
F10A Sb2 F10B . . 12.1(13)
F7B Sb2 F10B . . 158.(2)
F12A Sb2 F10B . . 96.5(9)
F7A Sb2 F10B . . 168.1(8)
F9 Sb2 F10B . . 88.6(6)
F11 Sb2 F10B . . 95.1(5)
F8 Sb2 F10B . . 85.0(5)
F12B Sb2 F10B . . 67.(2)
C52 N12 C56 . . 109.9(4)
C52 N12 C53 . . 125.2(4)
C56 N12 C53 . . 124.9(4)
C47 N11 C48 . . 110.7(4)
C47 N11 C50 . . 125.9(4)
C48 N11 C50 . . 123.4(4)
C37 N9 C38 . . 110.2(5)
C37 N9 C39 . . 123.7(4)
C38 N9 C39 . . 126.1(4)
C42 N10 C43 . . 110.1(4)
C42 N10 C44 . . 124.0(4)
C43 N10 C44 . . 125.9(4)
C28 N8 C29 . . 110.8(5)
C28 N8 C34 . . 123.3(4)
C29 N8 C34 . . 125.9(5)
C19 N5 C20 . . 110.2(5)
C19 N5 C25 . . 123.5(5)
C20 N5 C25 . . 126.2(5)
C10 N3 C12 . . 109.6(4)
C10 N3 C13 . . 122.8(4)
C12 N3 C13 . . 127.6(5)
C10 N4 C11 . . 109.7(5)
C10 N4 C16 . . 124.3(4)
C11 N4 C16 . . 126.0(5)
C1 N1 C3 . . 111.3(5)
C1 N1 C7 . . 124.1(4)
C3 N1 C7 . . 124.6(4)
C1 N2 C2 . . 110.3(4)
C1 N2 C4 . . 124.2(5)
C2 N2 C4 . . 125.5(5)
N12 C52 N12 . 2_755 105.5(5)
N12 C52 Ag4 . . 127.2(3)
N12 C52 Ag4 2_755 . 127.2(3)
C56 C56 N12 2_755 . 107.3(3)
C56 C56 H56 2_755 . 126.4
N12 C56 H56 . . 126.4
N12 C53 C55 . . 110.3(4)
N12 C53 C54 . . 109.2(4)
C55 C53 C54 . . 111.2(5)
N12 C53 H53 . . 108.7
C55 C53 H53 . . 108.7
C54 C53 H53 . . 108.7
C53 C54 H54A . . 109.5
C53 C54 H54B . . 109.5
H54A C54 H54B . . 109.5
C53 C54 H54C . . 109.5
H54A C54 H54C . . 109.5
H54B C54 H54C . . 109.5
C53 C55 H55A . . 109.5
C53 C55 H55B . . 109.5
H55A C55 H55B . . 109.5
C53 C55 H55C . . 109.5
H55A C55 H55C . . 109.5
H55B C55 H55C . . 109.5
N11 C47 N11 2_755 . 105.0(5)
N11 C47 Ag4 2_755 . 127.5(3)
N11 C47 Ag4 . . 127.5(3)
N11 C50 C51 . . 111.0(4)
N11 C50 C49 . . 110.2(5)
C51 C50 C49 . . 112.3(5)
N11 C50 H50 . . 107.7
C51 C50 H50 . . 107.7
C49 C50 H50 . . 107.7
C50 C51 H51A . . 109.5
C50 C51 H51B . . 109.5
H51A C51 H51B . . 109.5
C50 C51 H51C . . 109.5
H51A C51 H51C . . 109.5
H51B C51 H51C . . 109.5
C50 C49 H49A . . 109.5
C50 C49 H49B . . 109.5
H49A C49 H49B . . 109.5
C50 C49 H49C . . 109.5
H49A C49 H49C . . 109.5
H49B C49 H49C . . 109.5
C48 C48 N11 2_755 . 106.8(3)
C48 C48 H48 2_755 . 126.6
N11 C48 H48 . . 126.6
N9 C37 N9 2_655 . 106.1(6)
N9 C37 Ag3 2_655 . 126.9(3)
N9 C37 Ag3 . . 126.9(3)
C38 C38 N9 2_655 . 106.8(3)
C38 C38 H38 2_655 . 126.6
N9 C38 H38 . . 126.6
C41 C39 C40 . . 114.5(7)
C41 C39 N9 . . 111.3(5)
C40 C39 N9 . . 110.9(5)
C41 C39 H39 . . 106.6
C40 C39 H39 . . 106.6
N9 C39 H39 . . 106.6
C39 C40 H40A . . 109.5
C39 C40 H40B . . 109.5
H40A C40 H40B . . 109.5
C39 C40 H40C . . 109.5
H40A C40 H40C . . 109.5
H40B C40 H40C . . 109.5
C39 C41 H41A . . 109.5
C39 C41 H41B . . 109.5
H41A C41 H41B . . 109.5
C39 C41 H41C . . 109.5
H41A C41 H41C . . 109.5
H41B C41 H41C . . 109.5
N10 C42 N10 2_655 . 106.0(6)
N10 C42 Ag3 2_655 . 127.0(3)
N10 C42 Ag3 . . 127.0(3)
N10 C44 C45 . . 110.9(5)
N10 C44 C46 . . 109.7(5)
C45 C44 C46 . . 112.1(6)
N10 C44 H44 . . 108.0
C45 C44 H44 . . 108.0
C46 C44 H44 . . 108.0
C44 C46 H46A . . 109.5
C44 C46 H46B . . 109.5
H46A C46 H46B . . 109.5
C44 C46 H46C . . 109.5
H46A C46 H46C . . 109.5
H46B C46 H46C . . 109.5
C44 C45 H45A . . 109.5
C44 C45 H45B . . 109.5
H45A C45 H45B . . 109.5
C44 C45 H45C . . 109.5
H45A C45 H45C . . 109.5
H45B C45 H45C . . 109.5
C43 C43 N10 2_655 . 106.9(3)
C43 C43 H43 2_655 . 126.5
N10 C43 H43 . . 126.5
N7 C28 N8 . . 104.4(4)
N7 C28 Ag2 . . 128.2(4)
N8 C28 Ag2 . . 127.0(4)
N8 C34 C36 . . 111.1(5)
N8 C34 C35 . . 110.0(5)
C36 C34 C35 . . 112.5(6)
N8 C34 H34 . . 107.7
C36 C34 H34 . . 107.7
C35 C34 H34 . . 107.7
C34 C36 H36A . . 109.5
C34 C36 H36B . . 109.5
H36A C36 H36B . . 109.5
C34 C36 H36C . . 109.5
H36A C36 H36C . . 109.5
H36B C36 H36C . . 109.5
C34 C35 H35A . . 109.5
C34 C35 H35B . . 109.5
H35A C35 H35B . . 109.5
C34 C35 H35C . . 109.5
H35A C35 H35C . . 109.5
H35B C35 H35C . . 109.5
C30 C29 N8 . . 107.2(5)
C30 C29 H29 . . 126.4
N8 C29 H29 . . 126.4
C29 C30 N7 . . 107.0(5)
C29 C30 H30 . . 126.5
N7 C30 H30 . . 126.5
C28 N7 C30 . . 110.7(5)
C28 N7 C31 . . 124.7(4)
C30 N7 C31 . . 124.6(5)
N7 C31 C33 . . 110.0(5)
N7 C31 C32 . . 109.9(5)
C33 C31 C32 . . 114.6(6)
N7 C31 H31 . . 107.4
C33 C31 H31 . . 107.4
C32 C31 H31 . . 107.4
C31 C33 H33A . . 109.5
C31 C33 H33B . . 109.5
H33A C33 H33B . . 109.5
C31 C33 H33C . . 109.5
H33A C33 H33C . . 109.5
H33B C33 H33C . . 109.5
C31 C32 H32A . . 109.5
C31 C32 H32B . . 109.5
H32A C32 H32B . . 109.5
C31 C32 H32C . . 109.5
H32A C32 H32C . . 109.5
H32B C32 H32C . . 109.5
N6 C19 N5 . . 104.2(4)
N6 C19 Ag2 . . 129.9(4)
N5 C19 Ag2 . . 125.8(4)
C21 C20 N5 . . 107.4(5)
C21 C20 H20 . . 126.3
N5 C20 H20 . . 126.3
C20 C21 N6 . . 106.6(5)
C20 C21 H21 . . 126.7
N6 C21 H21 . . 126.7
C19 N6 C21 . . 111.6(5)
C19 N6 C22 . . 123.9(5)
C21 N6 C22 . . 124.5(5)
N6 C22 C24 . . 110.9(6)
N6 C22 C23 . . 109.0(6)
C24 C22 C23 . . 112.0(6)
N6 C22 H22 . . 108.3
C24 C22 H22 . . 108.3
C23 C22 H22 . . 108.3
C22 C23 H23A . . 109.5
C22 C23 H23B . . 109.5
H23A C23 H23B . . 109.5
C22 C23 H23C . . 109.5
H23A C23 H23C . . 109.5
H23B C23 H23C . . 109.5
C22 C24 H24A . . 109.5
C22 C24 H24B . . 109.5
H24A C24 H24B . . 109.5
C22 C24 H24C . . 109.5
H24A C24 H24C . . 109.5
H24B C24 H24C . . 109.5
N5 C25 C26 . . 109.7(6)
N5 C25 C27 . . 112.3(6)
C26 C25 C27 . . 111.4(6)
N5 C25 H25 . . 107.7
C26 C25 H25 . . 107.7
C27 C25 H25 . . 107.7
C25 C27 H27A . . 109.5
C25 C27 H27B . . 109.5
H27A C27 H27B . . 109.5
C25 C27 H27C . . 109.5
H27A C27 H27C . . 109.5
H27B C27 H27C . . 109.5
C25 C26 H26A . . 109.5
C25 C26 H26B . . 109.5
H26A C26 H26B . . 109.5
C25 C26 H26C . . 109.5
H26A C26 H26C . . 109.5
H26B C26 H26C . . 109.5
N3 C10 N4 . . 106.6(4)
N3 C10 Ag1 . . 125.9(4)
N4 C10 Ag1 . . 127.5(4)
C11 C12 N3 . . 106.8(5)
C11 C12 H12 . . 126.6
N3 C12 H12 . . 126.6
C12 C11 N4 . . 107.4(5)
C12 C11 H11 . . 126.3
N4 C11 H11 . . 126.3
C18 C16 N4 . . 110.2(5)
C18 C16 C17 . . 113.6(6)
N4 C16 C17 . . 111.3(5)
C18 C16 H16 . . 107.2
N4 C16 H16 . . 107.2
C17 C16 H16 . . 107.2
C16 C17 H17A . . 109.5
C16 C17 H17B . . 109.5
H17A C17 H17B . . 109.5
C16 C17 H17C . . 109.5
H17A C17 H17C . . 109.5
H17B C17 H17C . . 109.5
C16 C18 H18A . . 109.5
C16 C18 H18B . . 109.5
H18A C18 H18B . . 109.5
C16 C18 H18C . . 109.5
H18A C18 H18C . . 109.5
H18B C18 H18C . . 109.5
C15 C13 N3 . . 111.4(5)
C15 C13 C14 . . 114.2(7)
N3 C13 C14 . . 109.4(5)
C15 C13 H13 . . 107.2
N3 C13 H13 . . 107.2
C14 C13 H13 . . 107.2
C13 C15 H15A . . 109.5
C13 C15 H15B . . 109.5
H15A C15 H15B . . 109.5
C13 C15 H15C . . 109.5
H15A C15 H15C . . 109.5
H15B C15 H15C . . 109.5
C13 C14 H14A . . 109.5
C13 C14 H14B . . 109.5
H14A C14 H14B . . 109.5
C13 C14 H14C . . 109.5
H14A C14 H14C . . 109.5
H14B C14 H14C . . 109.5
N1 C1 N2 . . 105.0(4)
N1 C1 Ag1 . . 127.6(4)
N2 C1 Ag1 . . 127.0(4)
N1 C7 C8 . . 111.1(4)
N1 C7 C9 . . 110.8(5)
C8 C7 C9 . . 112.1(6)
N1 C7 H7 . . 107.5
C8 C7 H7 . . 107.5
C9 C7 H7 . . 107.5
C7 C8 H8A . . 109.5
C7 C8 H8B . . 109.5
H8A C8 H8B . . 109.5
C7 C8 H8C . . 109.5
H8A C8 H8C . . 109.5
H8B C8 H8C . . 109.5
C7 C9 H9A . . 109.5
C7 C9 H9B . . 109.5
H9A C9 H9B . . 109.5
C7 C9 H9C . . 109.5
H9A C9 H9C . . 109.5
H9B C9 H9C . . 109.5
C2 C3 N1 . . 106.9(5)
C2 C3 H3 . . 126.5
N1 C3 H3 . . 126.5
C3 C2 N2 . . 106.5(5)
C3 C2 H2 . . 126.7
N2 C2 H2 . . 126.7
C5A C4 C6 . . 128.6(7)
C5A C4 N2 . . 116.3(6)
C6 C4 N2 . . 111.9(5)
C5A C4 H4 . . 95.8
C6 C4 H4 . . 95.8
N2 C4 H4 . . 95.8
C4 C5A H5A1 . . 109.5
C4 C5A H5A2 . . 109.5
H5A1 C5A H5A2 . . 109.5
C4 C5A H5A3 . . 109.5
H5A1 C5A H5A3 . . 109.5
H5A2 C5A H5A3 . . 109.5
C4 C6 H6A . . 109.5
C4 C6 H6B . . 109.5
H6A C6 H6B . . 109.5
C4 C6 H6C . . 109.5
H6A C6 H6C . . 109.5
H6B C6 H6C . . 109.5
F18 F15A Sb3 . . 63.2(6)
F15A F18 Sb3 . . 61.2(7)
C106 C102 H10C . . 109.5
C106 C102 H10D . . 109.5
H10C C102 H10D . . 109.5
C106 C102 H10E . . 109.5
H10C C102 H10E . . 109.5
H10D C102 H10E . . 109.5
O1 C104 C105 . . 109.9(17)
O1 C104 H10F . . 109.7
C105 C104 H10F . . 109.7
O1 C104 H10G . . 109.7
C105 C104 H10G . . 109.7
H10F C104 H10G . . 108.2
C104 C105 H10H . . 109.5
C104 C105 H10I . . 109.5
H10H C105 H10I . . 109.5
C104 C105 H10J . . 109.5
H10H C105 H10J . . 109.5
H10I C105 H10J . . 109.5
O1 C106 C102 . . 121.3(15)
O1 C106 H10K . . 107.0
C102 C106 H10K . . 107.0
O1 C106 H10L . . 107.0
C102 C106 H10L . . 107.0
H10K C106 H10L . . 106.7
C106 O1 C104 . . 116.7(14)

loop_
_geom_bond_atom_site_label_1
_geom_bond_atom_site_label_2
_geom_bond_site_symmetry_2
_geom_bond_distance
Ag2 C19 . 2.079(5)
Ag2 C28 . 2.083(5)
Sb3 F15A . 1.700(9)
Sb3 F21 . 1.723(5)
Sb3 F18 . 1.732(8)
Sb3 F20B . 1.739(8)
Sb3 F15B . 1.775(11)
Sb3 F20A . 1.776(9)
Sb3 F14 . 1.811(7)
Sb3 F13 . 1.864(5)
Sb1 F1 . 1.839(5)
Sb1 F4 . 1.854(4)
Sb1 F3 . 1.859(4)
Sb1 F6 . 1.863(4)
Sb1 F2 . 1.867(4)
Sb1 F5 . 1.871(4)
Ag4 C52 . 2.107(6)
Ag4 C47 . 2.107(6)
Ag3 C42 . 2.087(7)
Ag3 C37 . 2.087(7)
Ag1 C1 . 2.082(5)
Ag1 C10 . 2.086(5)
Sb2 F10A . 1.71(2)
Sb2 F7B . 1.782(15)
Sb2 F12A . 1.800(10)
Sb2 F7A . 1.843(10)
Sb2 F9 . 1.844(6)
Sb2 F11 . 1.848(4)
Sb2 F8 . 1.849(5)
Sb2 F12B . 1.88(2)
Sb2 F10B . 1.888(12)
N12 C52 . 1.356(5)
N12 C56 . 1.380(5)
N12 C53 . 1.466(6)
N11 C47 . 1.351(5)
N11 C48 . 1.383(6)
N11 C50 . 1.477(6)
N9 C37 . 1.343(6)
N9 C38 . 1.378(6)
N9 C39 . 1.493(7)
N10 C42 . 1.341(5)
N10 C43 . 1.381(6)
N10 C44 . 1.467(6)
N8 C28 . 1.355(6)
N8 C29 . 1.381(6)
N8 C34 . 1.463(7)
N5 C19 . 1.367(6)
N5 C20 . 1.373(7)
N5 C25 . 1.452(7)
N3 C10 . 1.338(7)
N3 C12 . 1.399(6)
N3 C13 . 1.489(7)
N4 C10 . 1.350(6)
N4 C11 . 1.382(6)
N4 C16 . 1.485(7)
N1 C1 . 1.342(6)
N1 C3 . 1.372(6)
N1 C7 . 1.472(7)
N2 C1 . 1.343(7)
N2 C2 . 1.395(6)
N2 C4 . 1.493(7)
C52 N12 2_755 1.356(5)
C56 C56 2_755 1.339(10)
C56 H56 . 0.95
C53 C55 . 1.512(7)
C53 C54 . 1.520(8)
C53 H53 . 1.0
C54 H54A . 0.98
C54 H54B . 0.98
C54 H54C . 0.98
C55 H55A . 0.98
C55 H55B . 0.98
C55 H55C . 0.98
C47 N11 2_755 1.351(5)
C50 C51 . 1.497(9)
C50 C49 . 1.510(7)
C50 H50 . 1.0
C51 H51A . 0.98
C51 H51B . 0.98
C51 H51C . 0.98
C49 H49A . 0.98
C49 H49B . 0.98
C49 H49C . 0.98
C48 C48 2_755 1.343(11)
C48 H48 . 0.95
C37 N9 2_655 1.343(6)
C38 C38 2_655 1.351(11)
C38 H38 . 0.95
C39 C41 . 1.476(10)
C39 C40 . 1.490(9)
C39 H39 . 1.0
C40 H40A . 0.98
C40 H40B . 0.98
C40 H40C . 0.98
C41 H41A . 0.98
C41 H41B . 0.98
C41 H41C . 0.98
C42 N10 2_655 1.341(5)
C44 C45 . 1.514(8)
C44 C46 . 1.529(9)
C44 H44 . 1.0
C46 H46A . 0.98
C46 H46B . 0.98
C46 H46C . 0.98
C45 H45A . 0.98
C45 H45B . 0.98
C45 H45C . 0.98
C43 C43 2_655 1.338(10)
C43 H43 . 0.95
C28 N7 . 1.352(7)
C34 C36 . 1.492(9)
C34 C35 . 1.528(8)
C34 H34 . 1.0
C36 H36A . 0.98
C36 H36B . 0.98
C36 H36C . 0.98
C35 H35A . 0.98
C35 H35B . 0.98
C35 H35C . 0.98
C29 C30 . 1.325(8)
C29 H29 . 0.95
C30 N7 . 1.388(6)
C30 H30 . 0.95
N7 C31 . 1.479(7)
C31 C33 . 1.514(10)
C31 C32 . 1.540(9)
C31 H31 . 1.0
C33 H33A . 0.98
C33 H33B . 0.98
C33 H33C . 0.98
C32 H32A . 0.98
C32 H32B . 0.98
C32 H32C . 0.98
C19 N6 . 1.344(6)
C20 C21 . 1.336(9)
C20 H20 . 0.95
C21 N6 . 1.372(7)
C21 H21 . 0.95
N6 C22 . 1.494(7)
C22 C24 . 1.512(9)
C22 C23 . 1.527(10)
C22 H22 . 1.0
C23 H23A . 0.98
C23 H23B . 0.98
C23 H23C . 0.98
C24 H24A . 0.98
C24 H24B . 0.98
C24 H24C . 0.98
C25 C26 . 1.501(10)
C25 C27 . 1.519(10)
C25 H25 . 1.0
C27 H27A . 0.98
C27 H27B . 0.98
C27 H27C . 0.98
C26 H26A . 0.98
C26 H26B . 0.98
C26 H26C . 0.98
C12 C11 . 1.338(8)
C12 H12 . 0.95
C11 H11 . 0.95
C16 C18 . 1.466(9)
C16 C17 . 1.497(8)
C16 H16 . 1.0
C17 H17A . 0.98
C17 H17B . 0.98
C17 H17C . 0.98
C18 H18A . 0.98
C18 H18B . 0.98
C18 H18C . 0.98
C13 C15 . 1.475(8)
C13 C14 . 1.494(9)
C13 H13 . 1.0
C15 H15A . 0.98
C15 H15B . 0.98
C15 H15C . 0.98
C14 H14A . 0.98
C14 H14B . 0.98
C14 H14C . 0.98
C7 C8 . 1.496(8)
C7 C9 . 1.504(7)
C7 H7 . 1.0
C8 H8A . 0.98
C8 H8B . 0.98
C8 H8C . 0.98
C9 H9A . 0.98
C9 H9B . 0.98
C9 H9C . 0.98
C3 C2 . 1.334(8)
C3 H3 . 0.95
C2 H2 . 0.95
C4 C5A . 1.303(10)
C4 C6 . 1.479(8)
C4 H4 . 1.0
C5A H5A1 . 0.98
C5A H5A2 . 0.98
C5A H5A3 . 0.98
C6 H6A . 0.98
C6 H6B . 0.98
C6 H6C . 0.98
F15A F18 . 1.60(3)
C102 C106 . 1.332(15)
C102 H10C . 0.98
C102 H10D . 0.98
C102 H10E . 0.98
C104 O1 . 1.37(2)
C104 C105 . 1.459(9)
C104 H10F . 0.99
C104 H10G . 0.99
C105 H10H . 0.98
C105 H10I . 0.98
C105 H10J . 0.98
C106 O1 . 1.285(14)
C106 H10K . 0.99
C106 H10L . 0.99
